data_7031271
loop_
_publ_author_name
'Cuerva, Cristi\'an'
'Campo, Jos\'e A'
'Ovejero, Paloma'
'Torres, Mar\'ia R'
'Cano, Mercedes'

_publ_section_title
;
 Polycatenar pyrazole and pyrazolate ligands as building blocks of new
 columnar Pd(ii) metallomesogens.
;
_journal_issue 23
_journal_name_full 'Dalton transactions (Cambridge, England : 2003)'
_journal_page_first 8849
_journal_page_last 8860
_journal_paper_doi 10.1039/c4dt00369a
_journal_volume 43
_journal_year 2014
_chemical_formula_sum 'C68 H100 N6 O4 Pd'
_chemical_formula_weight 1171.94
_chemical_name_systematic
; 
 ? 
;
_space_group_IT_number 2
_symmetry_cell_setting triclinic
_symmetry_space_group_name_Hall '-P 1'
_symmetry_space_group_name_H-M 'P -1'
_atom_sites_solution_hydrogens geom
_atom_sites_solution_primary direct
_atom_sites_solution_secondary difmap
_audit_creation_method SHELXL-97
_cell_angle_alpha 67.868(6)
_cell_angle_beta 83.627(7)
_cell_angle_gamma 82.800(7)
_cell_formula_units_Z 1
_cell_length_a 6.785(2)
_cell_length_b 14.665(5)
_cell_length_c 18.048(5)
_cell_measurement_reflns_used 678
_cell_measurement_temperature 296(2)
_cell_measurement_theta_max 17.30
_cell_measurement_theta_min 2.26
_cell_volume 1646.4(9)
_computing_cell_refinement 'Bruker SMART'
_computing_data_collection 'Bruker SMART'
_computing_data_reduction 'Bruker SAINT'
_computing_molecular_graphics 'Bruker SHELXTL'
_computing_publication_material 'Bruker SHELXTL'
_computing_structure_refinement 'SHELXL-97 (Sheldrick, 1997)'
_computing_structure_solution 'SHELXS-97 (Sheldrick, 1990)'
_diffrn_ambient_temperature 296(2)
_diffrn_measured_fraction_theta_full 0.973
_diffrn_measured_fraction_theta_max 0.973
_diffrn_measurement_device_type 'CCD area detector'
_diffrn_measurement_method 'phi and omega scans'
_diffrn_radiation_monochromator graphite
_diffrn_radiation_source 'fine-focus sealed tube'
_diffrn_radiation_type MoK\a
_diffrn_radiation_wavelength 0.71073
_diffrn_reflns_av_R_equivalents 0.1462
_diffrn_reflns_av_sigmaI/netI 0.3901
_diffrn_reflns_limit_h_max 7
_diffrn_reflns_limit_h_min -8
_diffrn_reflns_limit_k_max 16
_diffrn_reflns_limit_k_min -17
_diffrn_reflns_limit_l_max 21
_diffrn_reflns_limit_l_min -21
_diffrn_reflns_number 11266
_diffrn_reflns_theta_full 25.00
_diffrn_reflns_theta_max 25.00
_diffrn_reflns_theta_min 1.22
_exptl_absorpt_coefficient_mu 0.331
_exptl_absorpt_correction_type none
_exptl_crystal_colour yellow
_exptl_crystal_density_diffrn 1.182
_exptl_crystal_density_method 'not measured'
_exptl_crystal_description prismatic
_exptl_crystal_F_000 628
_exptl_crystal_size_max 0.65
_exptl_crystal_size_mid 0.07
_exptl_crystal_size_min 0.04
_refine_diff_density_max 0.676
_refine_diff_density_min -0.584
_refine_diff_density_rms 0.073
_refine_ls_extinction_method none
_refine_ls_goodness_of_fit_ref 0.851
_refine_ls_hydrogen_treatment constr
_refine_ls_matrix_type full
_refine_ls_number_parameters 346
_refine_ls_number_reflns 5635
_refine_ls_number_restraints 13
_refine_ls_restrained_S_all 0.855
_refine_ls_R_factor_all 0.2632
_refine_ls_R_factor_gt 0.0717
_refine_ls_shift/su_max 0.002
_refine_ls_shift/su_mean 0.000
_refine_ls_structure_factor_coef Fsqd
_refine_ls_weighting_details 'calc w=1/[\s^2^(Fo^2^)+(0.0000P)^2^+0.0000P] where P=(Fo^2^+2Fc^2^)/3'
_refine_ls_weighting_scheme calc
_refine_ls_wR_factor_gt 0.1116
_refine_ls_wR_factor_ref 0.1394
_reflns_number_gt 1597
_reflns_number_total 5635
_reflns_threshold_expression >2sigma(I)
_cod_data_source_file c4dt00369a2.cif
_cod_data_source_block C68H100N6O4Pd1(2)in_the_manuscript
_cod_depositor_comments
;
The following automatic conversions were performed:

'_symmetry_cell_setting' value 'Triclinic' changed to 'triclinic'
according to
/usr/data/users/saulius/crontab/automatic-downloads/current/RSC/lib/dictionaries/cif_core.dic
dictionary named 'cif_core.dic' version 2.4.2 from 2011-04-26.

Automatic conversion script
Id: cif_fix_values 2281 2013-09-26 08:29:07Z andrius 
;
_cod_original_cell_volume 1646.3(9)
_cod_original_sg_symbol_H-M P-1
_cod_database_code 7031271

loop_
_symmetry_equiv_pos_as_xyz
'x, y, z'
'-x, -y, -z'

loop_
_atom_site_label
_atom_site_type_symbol
_atom_site_fract_x
_atom_site_fract_y
_atom_site_fract_z
_atom_site_U_iso_or_equiv
_atom_site_adp_type
_atom_site_occupancy
_atom_site_symmetry_multiplicity
_atom_site_calc_flag
_atom_site_refinement_flags
C3 C 0.1459(13) 0.4310(6) 0.3592(6) 0.061(3) Uani 1 1 d .
C4 C 0.0596(12) 0.3885(5) 0.4350(5) 0.067(2) Uani 1 1 d .
H4 H -0.0534 0.3540 0.4488 0.080 Uiso 1 1 calc R
C5 C 0.1680(13) 0.4056(6) 0.4867(7) 0.067(2) Uani 1 1 d .
C11 C 0.0936(14) 0.4382(6) 0.2808(7) 0.068(3) Uani 1 1 d .
C12 C -0.0678(13) 0.3919(5) 0.2751(5) 0.070(3) Uani 1 1 d .
H12 H -0.1403 0.3558 0.3216 0.084 Uiso 1 1 calc R
C13 C -0.1218(13) 0.3983(6) 0.2022(6) 0.070(2) Uani 1 1 d .
C14 C -0.0160(12) 0.4512(6) 0.1330(5) 0.070(2) Uani 1 1 d .
H14 H -0.0488 0.4551 0.0831 0.084 Uiso 1 1 calc R
C15 C 0.1422(16) 0.4987(7) 0.1401(7) 0.078(3) Uani 1 1 d .
C16 C 0.2011(12) 0.4894(6) 0.2124(8) 0.072(3) Uani 1 1 d .
H16 H 0.3139 0.5178 0.2151 0.087 Uiso 1 1 calc R
C17 C -0.3878(12) 0.2950(6) 0.2622(5) 0.075(3) Uani 1 1 d .
H17A H -0.4561 0.3379 0.2885 0.090 Uiso 1 1 calc R
H17B H -0.3008 0.2452 0.2993 0.090 Uiso 1 1 calc R
C18 C -0.5369(12) 0.2465(5) 0.2357(5) 0.077(3) Uani 1 1 d .
H18A H -0.4672 0.2057 0.2077 0.092 Uiso 1 1 calc R
H18B H -0.6241 0.2969 0.1992 0.092 Uiso 1 1 calc R
C19 C -0.6607(11) 0.1825(6) 0.3094(5) 0.078(3) Uani 1 1 d .
H19A H -0.5714 0.1336 0.3460 0.093 Uiso 1 1 calc R
H19B H -0.7292 0.2241 0.3369 0.093 Uiso 1 1 calc R
C20 C -0.8130(12) 0.1299(6) 0.2889(5) 0.082(3) Uani 1 1 d .
H20A H -0.9012 0.1786 0.2516 0.098 Uiso 1 1 calc R
H20B H -0.7447 0.0871 0.2625 0.098 Uiso 1 1 calc R
C21 C -0.9376(12) 0.0680(6) 0.3631(5) 0.085(3) Uani 1 1 d .
H21A H -1.0096 0.1114 0.3883 0.102 Uiso 1 1 calc R
H21B H -0.8487 0.0213 0.4013 0.102 Uiso 1 1 calc R
C22 C -1.0865(12) 0.0112(5) 0.3442(4) 0.084(3) Uani 1 1 d D
H22A H -1.1753 0.0580 0.3060 0.101 Uiso 1 1 calc R
H22B H -1.0144 -0.0321 0.3189 0.101 Uiso 1 1 calc R
C23 C -1.2093(11) -0.0498(6) 0.4168(4) 0.093(3) Uani 1 1 d D
H23A H -1.2755 -0.0068 0.4435 0.111 Uiso 1 1 calc R
H23B H -1.1203 -0.0984 0.4537 0.111 Uiso 1 1 calc R
C24 C -1.3659(12) -0.1034(6) 0.3992(5) 0.092(3) Uani 1 1 d D
H24A H -1.4555 -0.0556 0.3620 0.111 Uiso 1 1 calc R
H24B H -1.3011 -0.1482 0.3740 0.111 Uiso 1 1 calc R
C25 C -1.4851(13) -0.1613(6) 0.4752(5) 0.119(4) Uani 1 1 d D
H25A H -1.5474 -0.1166 0.5009 0.143 Uiso 1 1 calc R
H25B H -1.3955 -0.2099 0.5119 0.143 Uiso 1 1 calc R
C26 C -1.6437(13) -0.2134(6) 0.4586(6) 0.162(5) Uani 1 1 d D
H26A H -1.7410 -0.1652 0.4271 0.243 Uiso 1 1 calc R
H26B H -1.7072 -0.2538 0.5084 0.243 Uiso 1 1 calc R
H26C H -1.5838 -0.2541 0.4297 0.243 Uiso 1 1 calc R
C27 C 0.4152(16) 0.5939(7) 0.0782(5) 0.122(4) Uani 1 1 d D
H27A H 0.3710 0.6372 0.1074 0.146 Uiso 1 1 calc R
H27B H 0.5088 0.5420 0.1099 0.146 Uiso 1 1 calc R
C28 C 0.5189(14) 0.6518(7) -0.0003(5) 0.114(4) Uani 1 1 d D
H28A H 0.4259 0.7018 -0.0341 0.137 Uiso 1 1 calc R
H28B H 0.5757 0.6085 -0.0281 0.137 Uiso 1 1 calc R
C29 C 0.6828(14) 0.7002(7) 0.0189(5) 0.111(4) Uani 1 1 d D
H29A H 0.6242 0.7380 0.0512 0.133 Uiso 1 1 calc R
H29B H 0.7772 0.6488 0.0506 0.133 Uiso 1 1 calc R
C30 C 0.7925(15) 0.7674(7) -0.0544(5) 0.129(4) Uani 1 1 d D
H30A H 0.6980 0.8168 -0.0878 0.155 Uiso 1 1 calc R
H30B H 0.8592 0.7291 -0.0851 0.155 Uiso 1 1 calc R
C31 C 0.9454(15) 0.8185(7) -0.0321(5) 0.120(4) Uani 1 1 d D
H31A H 0.8772 0.8547 -0.0001 0.144 Uiso 1 1 calc R
H31B H 1.0388 0.7682 0.0013 0.144 Uiso 1 1 calc R
C32 C 1.0621(15) 0.8891(8) -0.1019(5) 0.134(4) Uani 1 1 d D
H32A H 0.9684 0.9373 -0.1368 0.160 Uiso 1 1 calc R
H32B H 1.1356 0.8521 -0.1324 0.160 Uiso 1 1 calc R
C33 C 1.2067(16) 0.9439(8) -0.0803(6) 0.141(4) Uani 1 1 d D
H33A H 1.1317 0.9826 -0.0516 0.169 Uiso 1 1 calc R
H33B H 1.2963 0.8954 -0.0436 0.169 Uiso 1 1 calc R
C34 C 1.3310(17) 1.0120(7) -0.1483(5) 0.147(4) Uani 1 1 d D
H34A H 1.2420 1.0616 -0.1845 0.176 Uiso 1 1 calc R
H34B H 1.4046 0.9738 -0.1778 0.176 Uiso 1 1 calc R
C35 C 1.4773(17) 1.0642(9) -0.1246(6) 0.189(6) Uani 1 1 d D
H35A H 1.4043 1.1035 -0.0960 0.227 Uiso 1 1 calc R
H35B H 1.5662 1.0149 -0.0881 0.227 Uiso 1 1 calc R
C36 C 1.6008(16) 1.1307(8) -0.1945(6) 0.195(6) Uani 1 1 d D
H36A H 1.6933 1.0910 -0.2168 0.292 Uiso 1 1 calc R
H36B H 1.6727 1.1698 -0.1764 0.292 Uiso 1 1 calc R
H36C H 1.5149 1.1735 -0.2348 0.292 Uiso 1 1 calc R
N1 N 0.3233(10) 0.4582(5) 0.4447(6) 0.080(3) Uani 1 1 d .
N2 N 0.3097(11) 0.4728(5) 0.3663(5) 0.075(2) Uani 1 1 d .
O1 O -0.2751(9) 0.3510(4) 0.1911(3) 0.0826(19) Uani 1 1 d .
O2 O 0.2449(10) 0.5499(5) 0.0681(4) 0.097(2) Uani 1 1 d .
Pd1 Pd 0.5000 0.5000 0.5000 0.0654(5) Uani 1 2 d S
C6 C 0.1672(16) 0.3851(7) 0.5724(7) 0.071(3) Uani 1 1 d .
C7 C 0.0323(15) 0.3353(7) 0.6277(7) 0.083(3) Uani 1 1 d .
H7 H -0.0708 0.3125 0.6114 0.100 Uiso 1 1 calc R
C8 C 0.0411(15) 0.3163(6) 0.7088(7) 0.089(3) Uani 1 1 d .
H8 H -0.0505 0.2795 0.7472 0.106 Uiso 1 1 calc R
C9 C 0.1930(18) 0.3549(7) 0.7293(6) 0.097(4) Uani 1 1 d .
H9 H 0.2028 0.3459 0.7827 0.116 Uiso 1 1 calc R
C10 C 0.3318(14) 0.4073(7) 0.6705(7) 0.075(3) Uani 1 1 d .
H10 H 0.4353 0.4324 0.6844 0.091 Uiso 1 1 calc R
N3 N 0.3140(10) 0.4211(4) 0.5927(5) 0.064(2) Uani 1 1 d .

loop_
_atom_site_aniso_label
_atom_site_aniso_U_11
_atom_site_aniso_U_22
_atom_site_aniso_U_33
_atom_site_aniso_U_23
_atom_site_aniso_U_13
_atom_site_aniso_U_12
C3 0.074(8) 0.062(6) 0.056(8) -0.023(6) -0.013(6) -0.021(5)
C4 0.060(5) 0.063(4) 0.096(7) -0.041(5) -0.022(5) -0.020(4)
C5 0.060(5) 0.063(4) 0.096(7) -0.041(5) -0.022(5) -0.020(4)
C11 0.058(7) 0.074(7) 0.093(10) -0.047(7) -0.018(7) -0.018(6)
C12 0.079(7) 0.065(7) 0.069(8) -0.025(6) -0.013(6) -0.007(5)
C13 0.076(6) 0.066(5) 0.080(7) -0.032(5) -0.009(4) -0.028(4)
C14 0.076(6) 0.066(5) 0.080(7) -0.032(5) -0.009(4) -0.028(4)
C15 0.099(9) 0.063(7) 0.069(9) -0.018(7) 0.000(8) -0.023(6)
C16 0.045(7) 0.065(7) 0.103(9) -0.027(7) 0.022(7) -0.031(5)
C17 0.073(7) 0.072(7) 0.090(8) -0.037(6) -0.006(6) -0.020(5)
C18 0.076(7) 0.069(6) 0.097(8) -0.040(6) -0.008(6) -0.018(5)
C19 0.059(6) 0.071(6) 0.112(8) -0.042(6) -0.008(6) -0.013(5)
C20 0.068(7) 0.078(7) 0.110(8) -0.042(6) -0.003(6) -0.026(6)
C21 0.073(7) 0.084(7) 0.111(9) -0.042(6) -0.020(6) -0.023(6)
C22 0.092(8) 0.066(7) 0.087(8) -0.016(6) 0.004(6) -0.026(6)
C23 0.085(7) 0.086(8) 0.105(9) -0.029(7) -0.020(7) -0.010(6)
C24 0.086(8) 0.084(7) 0.124(9) -0.053(7) -0.001(7) -0.028(6)
C25 0.099(9) 0.106(9) 0.155(11) -0.051(8) 0.027(8) -0.042(7)
C26 0.102(9) 0.089(8) 0.311(16) -0.083(9) -0.004(9) -0.041(7)
C27 0.127(10) 0.138(10) 0.090(10) -0.020(8) -0.012(8) -0.040(8)
C28 0.110(9) 0.122(9) 0.121(11) -0.048(8) -0.017(8) -0.029(7)
C29 0.132(10) 0.118(9) 0.084(8) -0.030(7) 0.011(7) -0.051(7)
C30 0.139(10) 0.119(10) 0.143(11) -0.055(9) -0.002(9) -0.042(8)
C31 0.152(11) 0.122(10) 0.094(9) -0.041(8) 0.003(8) -0.048(8)
C32 0.122(10) 0.147(11) 0.138(11) -0.052(9) -0.032(9) -0.015(8)
C33 0.139(11) 0.161(11) 0.151(12) -0.085(10) 0.026(9) -0.065(9)
C34 0.172(12) 0.116(10) 0.127(10) -0.024(9) 0.018(9) -0.015(9)
C35 0.140(12) 0.205(14) 0.269(18) -0.129(13) 0.050(10) -0.110(10)
C36 0.143(12) 0.166(12) 0.268(16) -0.075(11) 0.049(11) -0.058(10)
N1 0.062(6) 0.106(6) 0.092(7) -0.054(6) -0.021(6) -0.013(5)
N2 0.065(6) 0.085(6) 0.094(7) -0.046(6) -0.024(6) -0.016(4)
O1 0.092(5) 0.094(5) 0.074(5) -0.034(4) -0.002(4) -0.045(4)
O2 0.089(6) 0.099(5) 0.118(7) -0.046(5) -0.006(5) -0.042(4)
Pd1 0.0566(8) 0.0612(7) 0.0884(10) -0.0342(7) -0.0091(7) -0.0172(6)
C6 0.066(8) 0.063(7) 0.093(10) -0.034(7) -0.001(7) -0.026(6)
C7 0.096(9) 0.073(7) 0.098(10) -0.040(8) -0.011(8) -0.031(6)
C8 0.099(9) 0.084(8) 0.086(10) -0.026(7) -0.004(8) -0.036(6)
C9 0.109(10) 0.067(7) 0.117(11) -0.031(7) -0.015(8) -0.019(6)
C10 0.075(8) 0.076(8) 0.091(9) -0.047(7) -0.014(7) -0.004(6)
N3 0.049(5) 0.063(5) 0.093(7) -0.040(5) 0.003(5) -0.022(4)

loop_
_atom_type_symbol
_atom_type_description
_atom_type_scat_dispersion_real
_atom_type_scat_dispersion_imag
_atom_type_scat_source
C C 0.0033 0.0016 'International Tables Vol C Tables 4.2.6.8 and 6.1.1.4'
H H 0.0000 0.0000 'International Tables Vol C Tables 4.2.6.8 and 6.1.1.4'
N N 0.0061 0.0033 'International Tables Vol C Tables 4.2.6.8 and 6.1.1.4'
O O 0.0106 0.0060 'International Tables Vol C Tables 4.2.6.8 and 6.1.1.4'
Pd Pd -0.9988 1.0072 'International Tables Vol C Tables 4.2.6.8 and 6.1.1.4'

loop_
_geom_angle_atom_site_label_1
_geom_angle_atom_site_label_2
_geom_angle_atom_site_label_3
_geom_angle
_geom_angle_site_symmetry_1
_geom_angle_site_symmetry_3
N2 C3 C4 106.8(8) . .
N2 C3 C11 120.7(9) . .
C4 C3 C11 132.5(9) . .
C5 C4 C3 108.0(8) . .
C5 C4 H4 126.0 . .
C3 C4 H4 126.0 . .
N1 C5 C4 109.2(9) . .
N1 C5 C6 111.6(9) . .
C4 C5 C6 139.2(10) . .
C16 C11 C12 118.9(9) . .
C16 C11 C3 121.1(10) . .
C12 C11 C3 119.9(10) . .
C11 C12 C13 121.2(9) . .
C11 C12 H12 119.4 . .
C13 C12 H12 119.4 . .
C14 C13 C12 120.1(9) . .
C14 C13 O1 114.7(9) . .
C12 C13 O1 125.1(9) . .
C13 C14 C15 117.6(9) . .
C13 C14 H14 121.2 . .
C15 C14 H14 121.2 . .
O2 C15 C16 122.5(10) . .
O2 C15 C14 114.9(10) . .
C16 C15 C14 122.5(10) . .
C15 C16 C11 119.5(10) . .
C15 C16 H16 120.2 . .
C11 C16 H16 120.2 . .
O1 C17 C18 106.6(7) . .
O1 C17 H17A 110.4 . .
C18 C17 H17A 110.4 . .
O1 C17 H17B 110.4 . .
C18 C17 H17B 110.4 . .
H17A C17 H17B 108.6 . .
C17 C18 C19 109.7(7) . .
C17 C18 H18A 109.7 . .
C19 C18 H18A 109.7 . .
C17 C18 H18B 109.7 . .
C19 C18 H18B 109.7 . .
H18A C18 H18B 108.2 . .
C20 C19 C18 113.5(7) . .
C20 C19 H19A 108.9 . .
C18 C19 H19A 108.9 . .
C20 C19 H19B 108.9 . .
C18 C19 H19B 108.9 . .
H19A C19 H19B 107.7 . .
C21 C20 C19 112.7(7) . .
C21 C20 H20A 109.1 . .
C19 C20 H20A 109.1 . .
C21 C20 H20B 109.1 . .
C19 C20 H20B 109.1 . .
H20A C20 H20B 107.8 . .
C20 C21 C22 113.5(7) . .
C20 C21 H21A 108.9 . .
C22 C21 H21A 108.9 . .
C20 C21 H21B 108.9 . .
C22 C21 H21B 108.9 . .
H21A C21 H21B 107.7 . .
C23 C22 C21 113.8(7) . .
C23 C22 H22A 108.8 . .
C21 C22 H22A 108.8 . .
C23 C22 H22B 108.8 . .
C21 C22 H22B 108.8 . .
H22A C22 H22B 107.7 . .
C22 C23 C24 115.0(7) . .
C22 C23 H23A 108.5 . .
C24 C23 H23A 108.5 . .
C22 C23 H23B 108.5 . .
C24 C23 H23B 108.5 . .
H23A C23 H23B 107.5 . .
C25 C24 C23 111.5(6) . .
C25 C24 H24A 109.3 . .
C23 C24 H24A 109.3 . .
C25 C24 H24B 109.3 . .
C23 C24 H24B 109.3 . .
H24A C24 H24B 108.0 . .
C24 C25 C26 112.2(7) . .
C24 C25 H25A 109.2 . .
C26 C25 H25A 109.2 . .
C24 C25 H25B 109.2 . .
C26 C25 H25B 109.2 . .
H25A C25 H25B 107.9 . .
C25 C26 H26A 109.5 . .
C25 C26 H26B 109.5 . .
H26A C26 H26B 109.5 . .
C25 C26 H26C 109.5 . .
H26A C26 H26C 109.5 . .
H26B C26 H26C 109.5 . .
C28 C27 O2 112.4(8) . .
C28 C27 H27A 109.1 . .
O2 C27 H27A 109.1 . .
C28 C27 H27B 109.1 . .
O2 C27 H27B 109.1 . .
H27A C27 H27B 107.9 . .
C27 C28 C29 106.8(8) . .
C27 C28 H28A 110.4 . .
C29 C28 H28A 110.4 . .
C27 C28 H28B 110.4 . .
C29 C28 H28B 110.4 . .
H28A C28 H28B 108.6 . .
C30 C29 C28 113.4(7) . .
C30 C29 H29A 108.9 . .
C28 C29 H29A 108.9 . .
C30 C29 H29B 108.9 . .
C28 C29 H29B 108.9 . .
H29A C29 H29B 107.7 . .
C29 C30 C31 111.4(8) . .
C29 C30 H30A 109.4 . .
C31 C30 H30A 109.4 . .
C29 C30 H30B 109.4 . .
C31 C30 H30B 109.4 . .
H30A C30 H30B 108.0 . .
C32 C31 C30 115.5(7) . .
C32 C31 H31A 108.4 . .
C30 C31 H31A 108.4 . .
C32 C31 H31B 108.4 . .
C30 C31 H31B 108.4 . .
H31A C31 H31B 107.5 . .
C31 C32 C33 115.8(8) . .
C31 C32 H32A 108.3 . .
C33 C32 H32A 108.3 . .
C31 C32 H32B 108.3 . .
C33 C32 H32B 108.3 . .
H32A C32 H32B 107.4 . .
C34 C33 C32 117.1(8) . .
C34 C33 H33A 108.0 . .
C32 C33 H33A 108.0 . .
C34 C33 H33B 108.0 . .
C32 C33 H33B 108.0 . .
H33A C33 H33B 107.3 . .
C33 C34 C35 115.9(8) . .
C33 C34 H34A 108.3 . .
C35 C34 H34A 108.3 . .
C33 C34 H34B 108.3 . .
C35 C34 H34B 108.3 . .
H34A C34 H34B 107.4 . .
C36 C35 C34 114.1(9) . .
C36 C35 H35A 108.7 . .
C34 C35 H35A 108.7 . .
C36 C35 H35B 108.7 . .
C34 C35 H35B 108.7 . .
H35A C35 H35B 107.6 . .
C35 C36 H36A 109.5 . .
C35 C36 H36B 109.5 . .
H36A C36 H36B 109.5 . .
C35 C36 H36C 109.5 . .
H36A C36 H36C 109.5 . .
H36B C36 H36C 109.5 . .
N2 N1 C5 106.6(8) . .
N2 N1 Pd1 133.7(7) . .
C5 N1 Pd1 119.7(7) . .
N1 N2 C3 109.4(8) . .
C13 O1 C17 116.1(7) . .
C15 O2 C27 113.4(8) . .
N1 Pd1 N1 180.0(4) . 2_666
N1 Pd1 N3 101.5(4) . 2_666
N1 Pd1 N3 78.5(4) 2_666 2_666
N1 Pd1 N3 78.5(4) . .
N1 Pd1 N3 101.5(4) 2_666 .
N3 Pd1 N3 180.000(2) 2_666 .
N3 C6 C7 121.0(10) . .
N3 C6 C5 114.4(11) . .
C7 C6 C5 124.6(11) . .
C6 C7 C8 122.1(10) . .
C6 C7 H7 118.9 . .
C8 C7 H7 118.9 . .
C7 C8 C9 116.6(10) . .
C7 C8 H8 121.7 . .
C9 C8 H8 121.7 . .
C8 C9 C10 120.4(10) . .
C8 C9 H9 119.8 . .
C10 C9 H9 119.8 . .
N3 C10 C9 119.2(9) . .
N3 C10 H10 120.4 . .
C9 C10 H10 120.4 . .
C6 N3 C10 120.7(9) . .
C6 N3 Pd1 115.7(8) . .
C10 N3 Pd1 123.5(7) . .

loop_
_geom_bond_atom_site_label_1
_geom_bond_atom_site_label_2
_geom_bond_distance
_geom_bond_site_symmetry_2
C3 N2 1.374(8) .
C3 C4 1.370(9) .
C3 C11 1.458(10) .
C4 C5 1.359(10) .
C4 H4 0.9300 .
C5 N1 1.366(9) .
C5 C6 1.459(11) .
C11 C16 1.364(10) .
C11 C12 1.392(9) .
C12 C13 1.370(9) .
C12 H12 0.9300 .
C13 C14 1.375(10) .
C13 O1 1.391(8) .
C14 C15 1.393(10) .
C14 H14 0.9300 .
C15 O2 1.390(9) .
C15 C16 1.359(10) .
C16 H16 0.9300 .
C17 O1 1.432(7) .
C17 C18 1.516(8) .
C17 H17A 0.9700 .
C17 H17B 0.9700 .
C18 C19 1.538(8) .
C18 H18A 0.9700 .
C18 H18B 0.9700 .
C19 C20 1.515(8) .
C19 H19A 0.9700 .
C19 H19B 0.9700 .
C20 C21 1.535(8) .
C20 H20A 0.9700 .
C20 H20B 0.9700 .
C21 C22 1.527(8) .
C21 H21A 0.9700 .
C21 H21B 0.9700 .
C22 C23 1.508(4) .
C22 H22A 0.9700 .
C22 H22B 0.9700 .
C23 C24 1.523(4) .
C23 H23A 0.9700 .
C23 H23B 0.9700 .
C24 C25 1.518(5) .
C24 H24A 0.9700 .
C24 H24B 0.9700 .
C25 C26 1.510(4) .
C25 H25A 0.9700 .
C25 H25B 0.9700 .
C26 H26A 0.9600 .
C26 H26B 0.9600 .
C26 H26C 0.9600 .
C27 C28 1.499(5) .
C27 O2 1.451(9) .
C27 H27A 0.9700 .
C27 H27B 0.9700 .
C28 C29 1.526(5) .
C28 H28A 0.9700 .
C28 H28B 0.9700 .
C29 C30 1.503(5) .
C29 H29A 0.9700 .
C29 H29B 0.9700 .
C30 C31 1.522(5) .
C30 H30A 0.9700 .
C30 H30B 0.9700 .
C31 C32 1.513(5) .
C31 H31A 0.9700 .
C31 H31B 0.9700 .
C32 C33 1.509(5) .
C32 H32A 0.9700 .
C32 H32B 0.9700 .
C33 C34 1.508(5) .
C33 H33A 0.9700 .
C33 H33B 0.9700 .
C34 C35 1.511(5) .
C34 H34A 0.9700 .
C34 H34B 0.9700 .
C35 C36 1.513(5) .
C35 H35A 0.9700 .
C35 H35B 0.9700 .
C36 H36A 0.9600 .
C36 H36B 0.9600 .
C36 H36C 0.9600 .
N1 N2 1.361(8) .
N1 Pd1 1.929(7) .
Pd1 N1 1.929(7) 2_666
Pd1 N3 2.041(7) 2_666
Pd1 N3 2.041(7) .
C6 N3 1.328(9) .
C6 C7 1.336(10) .
C7 C8 1.390(9) .
C7 H7 0.9300 .
C8 C9 1.382(10) .
C8 H8 0.9300 .
C9 C10 1.396(10) .
C9 H9 0.9300 .
C10 N3 1.359(8) .
C10 H10 0.9300 .

loop_
_geom_torsion_atom_site_label_1
_geom_torsion_atom_site_label_2
_geom_torsion_atom_site_label_3
_geom_torsion_atom_site_label_4
_geom_torsion
_geom_torsion_site_symmetry_1
_geom_torsion_site_symmetry_4
N2 C3 C4 C5 0.8(9) . .
C11 C3 C4 C5 -178.6(8) . .
C3 C4 C5 N1 -0.3(10) . .
C3 C4 C5 C6 179.4(10) . .
N2 C3 C11 C16 -2.4(12) . .
C4 C3 C11 C16 177.0(9) . .
N2 C3 C11 C12 177.2(7) . .
C4 C3 C11 C12 -3.4(14) . .
C16 C11 C12 C13 -1.2(12) . .
C3 C11 C12 C13 179.2(7) . .
C11 C12 C13 C14 0.1(12) . .
C11 C12 C13 O1 177.1(7) . .
C12 C13 C14 C15 -1.4(13) . .
O1 C13 C14 C15 -178.7(7) . .
C13 C14 C15 O2 179.2(7) . .
C13 C14 C15 C16 4.1(13) . .
O2 C15 C16 C11 180.0(7) . .
C14 C15 C16 C11 -5.2(14) . .
C12 C11 C16 C15 3.6(13) . .
C3 C11 C16 C15 -176.8(8) . .
O1 C17 C18 C19 178.6(6) . .
C17 C18 C19 C20 -179.4(6) . .
C18 C19 C20 C21 -178.9(6) . .
C19 C20 C21 C22 -177.7(6) . .
C20 C21 C22 C23 180.0(7) . .
C21 C22 C23 C24 177.2(7) . .
C22 C23 C24 C25 -178.9(7) . .
C23 C24 C25 C26 178.9(7) . .
O2 C27 C28 C29 175.6(7) . .
C27 C28 C29 C30 -175.9(8) . .
C28 C29 C30 C31 176.5(8) . .
C29 C30 C31 C32 -179.1(8) . .
C30 C31 C32 C33 177.1(9) . .
C31 C32 C33 C34 177.8(9) . .
C32 C33 C34 C35 -178.8(9) . .
C33 C34 C35 C36 179.2(9) . .
C4 C5 N1 N2 -0.4(9) . .
C6 C5 N1 N2 179.8(7) . .
C4 C5 N1 Pd1 177.2(5) . .
C6 C5 N1 Pd1 -2.5(9) . .
C5 N1 N2 C3 0.9(9) . .
Pd1 N1 N2 C3 -176.2(6) . .
C4 C3 N2 N1 -1.1(9) . .
C11 C3 N2 N1 178.4(7) . .
C14 C13 O1 C17 179.8(7) . .
C12 C13 O1 C17 2.6(11) . .
C18 C17 O1 C13 -177.1(6) . .
C16 C15 O2 C27 -1.7(13) . .
C14 C15 O2 C27 -176.9(7) . .
C28 C27 O2 C15 -177.8(8) . .
N2 N1 Pd1 N1 93(18) . 2_666
C5 N1 Pd1 N1 -84(18) . 2_666
N2 N1 Pd1 N3 -0.4(8) . 2_666
C5 N1 Pd1 N3 -177.2(6) . 2_666
N2 N1 Pd1 N3 179.6(8) . .
C5 N1 Pd1 N3 2.8(6) . .
N1 C5 C6 N3 0.3(10) . .
C4 C5 C6 N3 -179.4(9) . .
N1 C5 C6 C7 179.8(8) . .
C4 C5 C6 C7 0.2(17) . .
N3 C6 C7 C8 -1.8(15) . .
C5 C6 C7 C8 178.8(8) . .
C6 C7 C8 C9 2.3(14) . .
C7 C8 C9 C10 -1.9(14) . .
C8 C9 C10 N3 1.0(14) . .
C7 C6 N3 C10 0.7(13) . .
C5 C6 N3 C10 -179.8(7) . .
C7 C6 N3 Pd1 -177.6(7) . .
C5 C6 N3 Pd1 1.9(9) . .
C9 C10 N3 C6 -0.3(12) . .
C9 C10 N3 Pd1 177.9(6) . .
N1 Pd1 N3 C6 -2.5(6) . .
N1 Pd1 N3 C6 177.5(6) 2_666 .
N3 Pd1 N3 C6 169(60) 2_666 .
N1 Pd1 N3 C10 179.2(7) . .
N1 Pd1 N3 C10 -0.8(7) 2_666 .
N3 Pd1 N3 C10 -9(60) 2_666 .
